data_4032328
loop_
_publ_author_name
'Pigulski, Bart\/lomiej'
'M\;ecik, Patrycja'
'Cichos, Jakub'
'Szafert, S\/lawomir'

_publ_section_title
;
 Use of Stable Amine-Capped Polyynes in the Regioselective Synthesis of
 Push-Pull Thiophenes.
;
_journal_issue 3
_journal_name_full 'The Journal of organic chemistry'
_journal_page_first 1487
_journal_page_last 1498
_journal_paper_doi 10.1021/acs.joc.6b02685
_journal_volume 82
_journal_year 2017
_chemical_formula_moiety 'C10 H11 N O2'
_chemical_formula_sum 'C10 H11 N O2'
_chemical_formula_weight 177.20
_space_group_crystal_system monoclinic
_space_group_IT_number 14
_space_group_name_Hall '-P 2ybc'
_space_group_name_H-M_alt 'P 1 21/c 1'
_symmetry_space_group_name_Hall '-P 2ybc'
_symmetry_space_group_name_H-M 'P 1 21/c 1'
_atom_sites_solution_hydrogens geom
_audit_creation_method SHELXL-2014/7
_cell_angle_alpha 90
_cell_angle_beta 112.68(3)
_cell_angle_gamma 90
_cell_formula_units_Z 4
_cell_length_a 11.512(4)
_cell_length_b 9.570(3)
_cell_length_c 9.098(3)
_cell_measurement_reflns_used 1035
_cell_measurement_temperature 80(2)
_cell_measurement_theta_max 28.6577
_cell_measurement_theta_min 2.8593
_cell_volume 924.8(6)
_computing_structure_refinement 'SHELXL-2014/7 (Sheldrick, 2014)'
_diffrn_ambient_temperature 80(2)
_diffrn_detector_area_resol_mean 10.3456
_diffrn_measured_fraction_theta_full 0.999
_diffrn_measured_fraction_theta_max 0.897
_diffrn_measurement_device_type 'Xcalibur, Ruby'
_diffrn_measurement_method '/w scans'
_diffrn_radiation_type MoK\a
_diffrn_radiation_wavelength 0.71073
_diffrn_reflns_av_R_equivalents 0.0427
_diffrn_reflns_av_unetI/netI 0.0707
_diffrn_reflns_Laue_measured_fraction_full 0.999
_diffrn_reflns_Laue_measured_fraction_max 0.897
_diffrn_reflns_limit_h_max 15
_diffrn_reflns_limit_h_min -15
_diffrn_reflns_limit_k_max 12
_diffrn_reflns_limit_k_min -12
_diffrn_reflns_limit_l_max 9
_diffrn_reflns_limit_l_min -12
_diffrn_reflns_number 5092
_diffrn_reflns_point_group_measured_fraction_full 0.999
_diffrn_reflns_point_group_measured_fraction_max 0.897
_diffrn_reflns_theta_full 25.242
_diffrn_reflns_theta_max 28.720
_diffrn_reflns_theta_min 2.865
_diffrn_source 'Enhance (Mo) X-ray Source'
_exptl_absorpt_coefficient_mu 0.089
_exptl_absorpt_correction_type none
_exptl_crystal_colour yellow
_exptl_crystal_density_diffrn 1.273
_exptl_crystal_description plate
_exptl_crystal_F_000 376
_exptl_crystal_size_max 0.52
_exptl_crystal_size_mid 0.20
_exptl_crystal_size_min 0.06
_refine_diff_density_max 0.283
_refine_diff_density_min -0.256
_refine_diff_density_rms 0.058
_refine_ls_extinction_method none
_refine_ls_goodness_of_fit_ref 1.021
_refine_ls_hydrogen_treatment constr
_refine_ls_matrix_type full
_refine_ls_number_parameters 119
_refine_ls_number_reflns 2149
_refine_ls_number_restraints 0
_refine_ls_restrained_S_all 1.021
_refine_ls_R_factor_all 0.1162
_refine_ls_R_factor_gt 0.0688
_refine_ls_shift/su_max 0.000
_refine_ls_shift/su_mean 0.000
_refine_ls_structure_factor_coef Fsqd
_refine_ls_weighting_details 'w=1/[\s^2^(Fo^2^)+(0.1000P)^2^] where P=(Fo^2^+2Fc^2^)/3'
_refine_ls_weighting_scheme calc
_refine_ls_wR_factor_gt 0.1635
_refine_ls_wR_factor_ref 0.1901
_reflns_Friedel_coverage 0.000
_reflns_number_gt 1389
_reflns_number_total 2149
_reflns_threshold_expression 'I > 2\s(I)'
_cod_data_source_file jo6b02685_si_001.cif
_cod_data_source_block 3ca
_cod_database_code 4032328
_shelx_shelxl_version_number 2014/7
_shelx_space_group_comment
;
The symmetry employed for this shelxl refinement is uniquely defined
by the following loop, which should always be used as a source of
symmetry information in preference to the above space-group names.
They are only intended as comments.
;

loop_
_space_group_symop_operation_xyz
'x, y, z'
'-x, y+1/2, -z+1/2'
'-x, -y, -z'
'x, -y-1/2, z-1/2'

loop_
_atom_site_label
_atom_site_type_symbol
_atom_site_fract_x
_atom_site_fract_y
_atom_site_fract_z
_atom_site_U_iso_or_equiv
_atom_site_adp_type
_atom_site_occupancy
_atom_site_site_symmetry_order
_atom_site_calc_flag
_atom_site_refinement_flags_posn
_atom_site_refinement_flags_adp
O1 O 0.42476(16) 0.72503(17) 0.8779(2) 0.0272(5) Uani 1 1 d . .
O2 O 0.36850(16) 0.95054(16) 0.8238(2) 0.0278(5) Uani 1 1 d . .
N1 N -0.09783(19) 0.7078(2) 1.1185(3) 0.0241(5) Uani 1 1 d . .
C1 C -0.0044(2) 0.7428(2) 1.0774(3) 0.0218(6) Uani 1 1 d . .
C2 C 0.0830(2) 0.7702(2) 1.0388(3) 0.0214(6) Uani 1 1 d . .
C3 C 0.1763(2) 0.7963(2) 0.9863(3) 0.0210(5) Uani 1 1 d . .
C4 C 0.2606(2) 0.8159(2) 0.9391(3) 0.0228(6) Uani 1 1 d . .
C5 C 0.3592(2) 0.8231(2) 0.8793(3) 0.0218(6) Uani 1 1 d . .
C6 C 0.4664(2) 0.9642(3) 0.7615(3) 0.0306(7) Uani 1 1 d . .
H6A H 0.4485 0.9011 0.6705 0.046 Uiso 1 1 calc R U
H6B H 0.5479 0.9399 0.8448 0.046 Uiso 1 1 calc R U
H6C H 0.4689 1.0608 0.7271 0.046 Uiso 1 1 calc R U
C7 C -0.1333(3) 0.5607(2) 1.1305(4) 0.0310(7) Uani 1 1 d . .
H7A H -0.0586 0.5039 1.1926 0.037 Uiso 1 1 calc R U
H7B H -0.1755 0.5185 1.0236 0.037 Uiso 1 1 calc R U
C8 C -0.1781(2) 0.8081(3) 1.1593(3) 0.0232(6) Uani 1 1 d . .
H8A H -0.2146 0.8783 1.0737 0.028 Uiso 1 1 calc R U
H8B H -0.1299 0.8570 1.2605 0.028 Uiso 1 1 calc R U
C9 C -0.2803(2) 0.7154(2) 1.1755(4) 0.0299(6) Uani 1 1 d . .
H9A H -0.3054 0.7498 1.2616 0.036 Uiso 1 1 calc R U
H9B H -0.3556 0.7134 1.0746 0.036 Uiso 1 1 calc R U
C10 C -0.2219(3) 0.5719(3) 1.2150(4) 0.0319(7) Uani 1 1 d . .
H10A H -0.1758 0.5616 1.3315 0.038 Uiso 1 1 calc R U
H10B H -0.2875 0.4986 1.1775 0.038 Uiso 1 1 calc R U

loop_
_atom_site_aniso_label
_atom_site_aniso_U_11
_atom_site_aniso_U_22
_atom_site_aniso_U_33
_atom_site_aniso_U_23
_atom_site_aniso_U_13
_atom_site_aniso_U_12
O1 0.0283(10) 0.0208(9) 0.0374(11) 0.0005(8) 0.0180(9) 0.0042(8)
O2 0.0343(10) 0.0187(9) 0.0417(12) 0.0039(8) 0.0272(9) 0.0017(7)
N1 0.0272(11) 0.0161(10) 0.0364(13) 0.0010(9) 0.0206(10) 0.0009(8)
C1 0.0257(13) 0.0180(11) 0.0234(13) -0.0005(10) 0.0113(11) 0.0009(10)
C2 0.0252(13) 0.0173(12) 0.0240(14) -0.0015(10) 0.0120(11) 0.0017(10)
C3 0.0265(13) 0.0161(11) 0.0205(13) -0.0011(10) 0.0092(11) 0.0000(10)
C4 0.0287(13) 0.0156(11) 0.0267(14) -0.0002(11) 0.0136(11) 0.0011(10)
C5 0.0231(12) 0.0180(11) 0.0246(13) -0.0022(11) 0.0095(11) -0.0021(10)
C6 0.0360(15) 0.0254(13) 0.0431(17) 0.0033(12) 0.0293(14) 0.0003(11)
C7 0.0351(14) 0.0164(12) 0.0497(18) 0.0007(12) 0.0255(14) -0.0001(11)
C8 0.0266(13) 0.0191(12) 0.0296(14) 0.0010(11) 0.0173(11) 0.0036(10)
C9 0.0264(14) 0.0242(13) 0.0451(17) -0.0001(12) 0.0205(13) -0.0013(11)
C10 0.0366(15) 0.0211(13) 0.0485(18) -0.0010(12) 0.0280(14) -0.0031(11)

loop_
_atom_type_symbol
_atom_type_description
_atom_type_scat_dispersion_real
_atom_type_scat_dispersion_imag
_atom_type_scat_source
C C 0.0033 0.0016 'International Tables Vol C Tables 4.2.6.8 and 6.1.1.4'
H H 0.0000 0.0000 'International Tables Vol C Tables 4.2.6.8 and 6.1.1.4'
N N 0.0061 0.0033 'International Tables Vol C Tables 4.2.6.8 and 6.1.1.4'
O O 0.0106 0.0060 'International Tables Vol C Tables 4.2.6.8 and 6.1.1.4'

loop_
_geom_angle_atom_site_label_1
_geom_angle_atom_site_label_2
_geom_angle_atom_site_label_3
_geom_angle
C5 O2 C6 114.62(18)
C1 N1 C8 124.6(2)
C1 N1 C7 122.9(2)
C8 N1 C7 112.49(18)
C2 C1 N1 177.6(3)
C1 C2 C3 176.1(3)
C4 C3 C2 178.2(3)
C3 C4 C5 173.8(2)
O1 C5 O2 124.2(2)
O1 C5 C4 123.7(2)
O2 C5 C4 112.1(2)
O2 C6 H6A 109.5
O2 C6 H6B 109.5
H6A C6 H6B 109.5
O2 C6 H6C 109.5
H6A C6 H6C 109.5
H6B C6 H6C 109.5
N1 C7 C10 103.36(19)
N1 C7 H7A 111.1
C10 C7 H7A 111.1
N1 C7 H7B 111.1
C10 C7 H7B 111.1
H7A C7 H7B 109.1
N1 C8 C9 103.11(19)
N1 C8 H8A 111.1
C9 C8 H8A 111.1
N1 C8 H8B 111.1
C9 C8 H8B 111.1
H8A C8 H8B 109.1
C10 C9 C8 105.2(2)
C10 C9 H9A 110.7
C8 C9 H9A 110.7
C10 C9 H9B 110.7
C8 C9 H9B 110.7
H9A C9 H9B 108.8
C7 C10 C9 105.8(2)
C7 C10 H10A 110.6
C9 C10 H10A 110.6
C7 C10 H10B 110.6
C9 C10 H10B 110.6
H10A C10 H10B 108.7

loop_
_geom_bond_atom_site_label_1
_geom_bond_atom_site_label_2
_geom_bond_distance
O1 C5 1.207(3)
O2 C5 1.340(3)
O2 C6 1.450(3)
N1 C1 1.311(3)
N1 C8 1.476(3)
N1 C7 1.482(3)
C1 C2 1.216(3)
C2 C3 1.356(3)
C3 C4 1.217(3)
C4 C5 1.438(3)
C6 H6A 0.9800
C6 H6B 0.9800
C6 H6C 0.9800
C7 C10 1.499(3)
C7 H7A 0.9900
C7 H7B 0.9900
C8 C9 1.526(3)
C8 H8A 0.9900
C8 H8B 0.9900
C9 C10 1.510(3)
C9 H9A 0.9900
C9 H9B 0.9900
C10 H10A 0.9900
C10 H10B 0.9900

loop_
_geom_torsion_atom_site_label_1
_geom_torsion_atom_site_label_2
_geom_torsion_atom_site_label_3
_geom_torsion_atom_site_label_4
_geom_torsion
C6 O2 C5 O1 -0.6(4)
C6 O2 C5 C4 -179.9(2)
C1 N1 C7 C10 167.6(2)
C8 N1 C7 C10 -11.9(3)
C1 N1 C8 C9 172.8(2)
C7 N1 C8 C9 -7.8(3)
N1 C8 C9 C10 24.4(3)
N1 C7 C10 C9 27.0(3)
C8 C9 C10 C7 -32.7(3)
